data_7153846
loop_
_publ_author_name
'Kamlar, M.'
'Hybelbauerov\'a, S'
'C\'isa\<rov\'a, I'
'Vesel\'y, J'

_publ_section_title
;
 Organocatalytic enantioselective allylic alkylation of MBH carbonates
 with \b-keto esters.
;
_journal_issue 28
_journal_name_full 'Organic &amp; biomolecular chemistry'
_journal_page_first 5071
_journal_page_last 5076
_journal_paper_doi 10.1039/c4ob00682h
_journal_volume 12
_journal_year 2014
_chemical_absolute_configuration ad
_chemical_compound_source 'synthesized by the authors'
_chemical_formula_moiety 'C25 H25 Br O5'
_chemical_formula_sum 'C25 H25 Br O5'
_chemical_formula_weight 485.36
_chemical_name_systematic
; 
 ? 
;
_space_group_IT_number 1
_symmetry_cell_setting triclinic
_symmetry_space_group_name_Hall 'P 1'
_symmetry_space_group_name_H-M 'P 1'
_atom_sites_solution_hydrogens difmap
_atom_sites_solution_primary direct
_atom_sites_solution_secondary difmap
_audit_creation_method SHELXL-97
_cell_angle_alpha 70.729(2)
_cell_angle_beta 76.156(2)
_cell_angle_gamma 79.307(2)
_cell_formula_units_Z 1
_cell_length_a 6.4597(4)
_cell_length_b 9.7895(6)
_cell_length_c 10.0741(5)
_cell_measurement_reflns_used 5789
_cell_measurement_temperature 150(2)
_cell_measurement_theta_max 27.3398
_cell_measurement_theta_min 2.2189
_cell_volume 579.93(6)
_computing_cell_refinement 'SAINT V8.27B (Bruker AXS Inc., 2012)'
_computing_data_collection 'Bruker Instrument Service v2012.12.0.0'
_computing_data_reduction 'SAINT V8.27B (Bruker AXS Inc., 2012)'
_computing_structure_refinement 'SHELXL-97 (Sheldrick, 1997)'
_computing_structure_solution 'SHELXS-97 (Sheldrick, 1990)'
_diffrn_ambient_temperature 150(2)
_diffrn_measured_fraction_theta_full 0.997
_diffrn_measured_fraction_theta_max 0.997
_diffrn_measurement_device_type 'Bruker APEX-II CCD'
_diffrn_measurement_method '\f and \w scans'
_diffrn_radiation_monochromator graphite
_diffrn_radiation_source 'fine-focus sealed tube'
_diffrn_radiation_type MoK\a
_diffrn_radiation_wavelength 0.71073
_diffrn_reflns_av_R_equivalents 0.0161
_diffrn_reflns_av_sigmaI/netI 0.0281
_diffrn_reflns_limit_h_max 8
_diffrn_reflns_limit_h_min -8
_diffrn_reflns_limit_k_max 12
_diffrn_reflns_limit_k_min -12
_diffrn_reflns_limit_l_max 13
_diffrn_reflns_limit_l_min -13
_diffrn_reflns_number 10226
_diffrn_reflns_theta_full 27.49
_diffrn_reflns_theta_max 27.49
_diffrn_reflns_theta_min 2.22
_diffrn_standards_number 0
_exptl_absorpt_coefficient_mu 1.805
_exptl_absorpt_correction_T_max 0.7324
_exptl_absorpt_correction_T_min 0.5129
_exptl_absorpt_correction_type numerical
_exptl_absorpt_process_details 'SADABS V2012/1 (Bruker AXS Inc.)'
_exptl_crystal_colour colourless
_exptl_crystal_density_diffrn 1.390
_exptl_crystal_density_method 'not measured'
_exptl_crystal_description prism
_exptl_crystal_F_000 250
_exptl_crystal_size_max 0.43
_exptl_crystal_size_mid 0.24
_exptl_crystal_size_min 0.18
_refine_diff_density_max 0.361
_refine_diff_density_min -0.337
_refine_diff_density_rms 0.039
_refine_ls_abs_structure_details 'Flack H D (1983), Acta Cryst. A39, 876-881'
_refine_ls_abs_structure_Flack -0.005(4)
_refine_ls_extinction_method none
_refine_ls_goodness_of_fit_ref 1.045
_refine_ls_hydrogen_treatment constr
_refine_ls_matrix_type full
_refine_ls_number_parameters 284
_refine_ls_number_reflns 5195
_refine_ls_number_restraints 3
_refine_ls_restrained_S_all 1.044
_refine_ls_R_factor_all 0.0285
_refine_ls_R_factor_gt 0.0252
_refine_ls_shift/su_max 0.000
_refine_ls_shift/su_mean 0.000
_refine_ls_structure_factor_coef Fsqd
_refine_ls_weighting_details 'calc w=1/[\s^2^(Fo^2^)+(0.0199P)^2^+0.1248P] where P=(Fo^2^+2Fc^2^)/3'
_refine_ls_weighting_scheme calc
_refine_ls_wR_factor_gt 0.0506
_refine_ls_wR_factor_ref 0.0517
_reflns_number_gt 4911
_reflns_number_total 5195
_reflns_threshold_expression I>2\s(I)
_cod_data_source_file c4ob00682h2.cif
_cod_data_source_block mk660_1_vesely_org
_cod_depositor_comments 'Adding full bibliography for 7153846--7153847.cif.'
_cod_database_code 7153846

loop_
_symmetry_equiv_pos_as_xyz
'x, y, z'

loop_
_atom_site_label
_atom_site_type_symbol
_atom_site_fract_x
_atom_site_fract_y
_atom_site_fract_z
_atom_site_U_iso_or_equiv
_atom_site_adp_type
_atom_site_occupancy
_atom_site_symmetry_multiplicity
_atom_site_calc_flag
_atom_site_refinement_flags
Br1 Br -0.120830(16) -0.353904(15) 0.720377(15) 0.04074(7) Uani 1 1 d .
C1 C 0.4684(3) -0.0469(2) 0.0947(2) 0.0184(4) Uani 1 1 d .
C2 C 0.2984(3) 0.08952(17) 0.05659(18) 0.0167(3) Uani 1 1 d .
C3 C 0.1300(3) 0.03479(18) 0.00523(19) 0.0193(3) Uani 1 1 d .
H3A H -0.0090 0.0326 0.0733 0.023 Uiso 1 1 calc R
H3B H 0.1074 0.0989 -0.0905 0.023 Uiso 1 1 calc R
C4 C 0.2228(3) -0.11629(18) -0.00072(17) 0.0178(3) Uani 1 1 d .
C5 C 0.1418(3) -0.20795(19) -0.05078(19) 0.0233(4) Uani 1 1 d .
H5 H 0.0155 -0.1767 -0.0905 0.028 Uiso 1 1 calc R
C6 C 0.2497(3) -0.3458(2) -0.0414(2) 0.0275(4) Uani 1 1 d .
H6 H 0.1974 -0.4089 -0.0766 0.033 Uiso 1 1 calc R
C7 C 0.4330(3) -0.3941(2) 0.0185(2) 0.0284(4) Uani 1 1 d .
H7 H 0.5014 -0.4904 0.0261 0.034 Uiso 1 1 calc R
C8 C 0.5166(3) -0.3031(2) 0.0670(2) 0.0244(4) Uani 1 1 d .
H8 H 0.6428 -0.3345 0.1067 0.029 Uiso 1 1 calc R
C9 C 0.4088(3) -0.16393(18) 0.05538(18) 0.0191(3) Uani 1 1 d .
C10 C 0.4281(3) 0.20118(19) -0.06481(19) 0.0215(4) Uani 1 1 d .
C11 C 0.2217(3) 0.14550(18) 0.18951(17) 0.0174(3) Uani 1 1 d .
H11 H 0.3537 0.1678 0.2100 0.021 Uiso 1 1 calc R
C12 C 0.0710(3) 0.28625(18) 0.16728(19) 0.0206(4) Uani 1 1 d .
C13 C -0.0602(4) 0.3348(2) 0.0745(2) 0.0351(5) Uani 1 1 d .
H13A H -0.1476 0.4254 0.0679 0.042 Uiso 1 1 calc R
H13B H -0.0670 0.2791 0.0146 0.042 Uiso 1 1 calc R
C14 C 0.1317(3) 0.02752(18) 0.32258(18) 0.0179(3) Uani 1 1 d .
C15 C -0.0747(3) -0.0105(2) 0.34636(19) 0.0224(4) Uani 1 1 d .
H15 H -0.1671 0.0426 0.2814 0.027 Uiso 1 1 calc R
C16 C -0.1465(3) -0.1246(2) 0.4637(2) 0.0245(4) Uani 1 1 d .
H16 H -0.2858 -0.1515 0.4774 0.029 Uiso 1 1 calc R
C17 C -0.0155(3) -0.1990(2) 0.56031(19) 0.0250(4) Uani 1 1 d .
C18 C 0.1861(3) -0.1608(2) 0.5434(2) 0.0297(4) Uani 1 1 d .
H18 H 0.2740 -0.2107 0.6121 0.036 Uiso 1 1 calc R
C19 C 0.2584(3) -0.0483(2) 0.4242(2) 0.0249(4) Uani 1 1 d .
H19 H 0.3979 -0.0221 0.4115 0.030 Uiso 1 1 calc R
C20 C 0.0825(3) 0.3733(2) 0.2619(2) 0.0232(4) Uani 1 1 d .
C21 C 0.5730(3) 0.2603(2) -0.32448(19) 0.0295(4) Uani 1 1 d .
C22 C 0.4749(4) 0.4179(2) -0.3610(3) 0.0438(6) Uani 1 1 d .
H22A H 0.3222 0.4230 -0.3618 0.066 Uiso 1 1 calc R
H22B H 0.5485 0.4721 -0.4557 0.066 Uiso 1 1 calc R
H22C H 0.4904 0.4606 -0.2890 0.066 Uiso 1 1 calc R
C23 C 0.8065(3) 0.2410(3) -0.3117(2) 0.0417(5) Uani 1 1 d .
H23A H 0.8205 0.2878 -0.2425 0.063 Uiso 1 1 calc R
H23B H 0.8929 0.2858 -0.4053 0.063 Uiso 1 1 calc R
H23C H 0.8569 0.1368 -0.2789 0.063 Uiso 1 1 calc R
C24 C 0.5431(4) 0.1889(3) -0.4303(2) 0.0490(6) Uani 1 1 d .
H24A H 0.6014 0.0859 -0.4021 0.074 Uiso 1 1 calc R
H24B H 0.6188 0.2380 -0.5264 0.074 Uiso 1 1 calc R
H24C H 0.3898 0.1968 -0.4309 0.074 Uiso 1 1 calc R
C25 C -0.0401(4) 0.5907(2) 0.3236(2) 0.0361(5) Uani 1 1 d .
H25A H -0.0581 0.5402 0.4267 0.054 Uiso 1 1 calc R
H25B H -0.1501 0.6747 0.3061 0.054 Uiso 1 1 calc R
H25C H 0.1026 0.6240 0.2884 0.054 Uiso 1 1 calc R
O1 O 0.6216(2) -0.04993(16) 0.14539(17) 0.0270(3) Uani 1 1 d .
O2 O 0.5090(2) 0.29305(15) -0.04712(15) 0.0333(3) Uani 1 1 d .
O3 O 0.4463(2) 0.17494(14) -0.18886(13) 0.0256(3) Uani 1 1 d .
O4 O 0.2084(3) 0.34114(17) 0.34045(18) 0.0397(4) Uani 1 1 d .
O5 O -0.0614(2) 0.49217(14) 0.24948(15) 0.0301(3) Uani 1 1 d .

loop_
_atom_site_aniso_label
_atom_site_aniso_U_11
_atom_site_aniso_U_22
_atom_site_aniso_U_33
_atom_site_aniso_U_23
_atom_site_aniso_U_13
_atom_site_aniso_U_12
Br1 0.04644(13) 0.04621(13) 0.02636(9) 0.00179(8) -0.00594(8) -0.02232(10)
C1 0.0165(9) 0.0199(9) 0.0214(9) -0.0095(7) -0.0028(7) -0.0030(7)
C2 0.0175(8) 0.0150(8) 0.0218(8) -0.0089(6) -0.0067(6) -0.0016(6)
C3 0.0206(9) 0.0178(8) 0.0242(8) -0.0090(7) -0.0088(7) -0.0031(7)
C4 0.0197(9) 0.0178(8) 0.0178(8) -0.0071(6) -0.0022(6) -0.0049(7)
C5 0.0255(10) 0.0236(9) 0.0255(9) -0.0097(7) -0.0073(7) -0.0070(7)
C6 0.0331(11) 0.0267(10) 0.0300(10) -0.0158(8) -0.0028(8) -0.0121(8)
C7 0.0312(10) 0.0164(9) 0.0394(11) -0.0147(8) -0.0021(8) -0.0018(8)
C8 0.0220(9) 0.0228(9) 0.0309(10) -0.0126(8) -0.0042(7) -0.0014(7)
C9 0.0192(8) 0.0183(9) 0.0208(8) -0.0087(7) -0.0005(7) -0.0035(7)
C10 0.0244(9) 0.0186(9) 0.0237(9) -0.0100(7) -0.0042(7) -0.0017(7)
C11 0.0174(8) 0.0179(8) 0.0216(8) -0.0102(7) -0.0060(7) -0.0022(6)
C12 0.0217(9) 0.0163(8) 0.0247(9) -0.0086(7) -0.0043(7) -0.0003(7)
C13 0.0414(13) 0.0247(10) 0.0490(13) -0.0215(10) -0.0245(11) 0.0124(9)
C14 0.0182(8) 0.0178(8) 0.0212(8) -0.0106(7) -0.0056(7) 0.0010(7)
C15 0.0190(9) 0.0243(10) 0.0254(9) -0.0095(7) -0.0072(7) 0.0019(7)
C16 0.0183(9) 0.0298(10) 0.0276(9) -0.0103(8) -0.0046(7) -0.0044(8)
C17 0.0298(10) 0.0240(10) 0.0204(9) -0.0063(7) -0.0014(8) -0.0060(8)
C18 0.0266(10) 0.0360(11) 0.0250(9) -0.0024(8) -0.0123(8) -0.0033(8)
C19 0.0186(9) 0.0313(11) 0.0263(10) -0.0071(8) -0.0078(7) -0.0047(8)
C20 0.0297(11) 0.0204(9) 0.0204(9) -0.0076(7) -0.0026(8) -0.0055(8)
C21 0.0309(11) 0.0318(11) 0.0205(9) -0.0040(8) -0.0021(8) -0.0018(8)
C22 0.0443(14) 0.0337(12) 0.0393(12) 0.0032(9) -0.0054(10) 0.0002(10)
C23 0.0320(12) 0.0498(14) 0.0342(11) -0.0039(10) -0.0045(9) -0.0014(10)
C24 0.0615(16) 0.0621(16) 0.0266(11) -0.0196(11) -0.0058(10) -0.0066(13)
C25 0.0525(14) 0.0246(10) 0.0356(11) -0.0205(9) -0.0036(10) -0.0003(9)
O1 0.0191(7) 0.0295(8) 0.0405(9) -0.0181(7) -0.0118(6) -0.0007(6)
O2 0.0453(9) 0.0309(8) 0.0307(7) -0.0147(6) -0.0005(6) -0.0206(7)
O3 0.0340(7) 0.0250(7) 0.0216(6) -0.0105(5) -0.0031(5) -0.0090(6)
O4 0.0591(12) 0.0310(8) 0.0407(9) -0.0221(7) -0.0271(9) 0.0099(8)
O5 0.0374(8) 0.0202(7) 0.0362(8) -0.0167(6) -0.0076(6) 0.0038(6)

loop_
_atom_type_symbol
_atom_type_description
_atom_type_scat_dispersion_real
_atom_type_scat_dispersion_imag
_atom_type_scat_source
C C 0.0033 0.0016 'International Tables Vol C Tables 4.2.6.8 and 6.1.1.4'
H H 0.0000 0.0000 'International Tables Vol C Tables 4.2.6.8 and 6.1.1.4'
O O 0.0106 0.0060 'International Tables Vol C Tables 4.2.6.8 and 6.1.1.4'
Br Br -0.2901 2.4595 'International Tables Vol C Tables 4.2.6.8 and 6.1.1.4'

loop_
_geom_angle_atom_site_label_1
_geom_angle_atom_site_label_2
_geom_angle_atom_site_label_3
_geom_angle
O1 C1 C9 127.81(18)
O1 C1 C2 124.28(17)
C9 C1 C2 107.90(14)
C10 C2 C11 109.45(13)
C10 C2 C3 112.83(14)
C11 C2 C3 117.93(14)
C10 C2 C1 103.45(14)
C11 C2 C1 107.77(13)
C3 C2 C1 104.12(13)
C4 C3 C2 105.29(14)
C4 C3 H3A 110.7
C2 C3 H3A 110.7
C4 C3 H3B 110.7
C2 C3 H3B 110.7
H3A C3 H3B 108.8
C9 C4 C5 119.70(16)
C9 C4 C3 112.30(14)
C5 C4 C3 127.98(16)
C6 C5 C4 118.37(17)
C6 C5 H5 120.8
C4 C5 H5 120.8
C5 C6 C7 121.59(17)
C5 C6 H6 119.2
C7 C6 H6 119.2
C8 C7 C6 120.48(18)
C8 C7 H7 119.8
C6 C7 H7 119.8
C7 C8 C9 117.58(17)
C7 C8 H8 121.2
C9 C8 H8 121.2
C4 C9 C8 122.23(15)
C4 C9 C1 109.91(15)
C8 C9 C1 127.85(16)
O2 C10 O3 125.85(16)
O2 C10 C2 124.11(16)
O3 C10 C2 109.95(14)
C12 C11 C14 111.62(13)
C12 C11 C2 115.02(13)
C14 C11 C2 111.96(13)
C12 C11 H11 105.8
C14 C11 H11 105.8
C2 C11 H11 105.8
C13 C12 C20 120.31(17)
C13 C12 C11 126.34(16)
C20 C12 C11 113.34(15)
C12 C13 H13A 120.0
C12 C13 H13B 120.0
H13A C13 H13B 120.0
C19 C14 C15 117.81(16)
C19 C14 C11 119.91(15)
C15 C14 C11 122.26(15)
C16 C15 C14 120.76(16)
C16 C15 H15 119.6
C14 C15 H15 119.6
C17 C16 C15 119.81(17)
C17 C16 H16 120.1
C15 C16 H16 120.1
C16 C17 C18 121.04(17)
C16 C17 Br1 118.46(14)
C18 C17 Br1 120.48(14)
C17 C18 C19 118.81(17)
C17 C18 H18 120.6
C19 C18 H18 120.6
C18 C19 C14 121.69(17)
C18 C19 H19 119.2
C14 C19 H19 119.2
O4 C20 O5 123.04(18)
O4 C20 C12 123.72(18)
O5 C20 C12 113.23(16)
O3 C21 C22 109.44(16)
O3 C21 C23 109.70(15)
C22 C21 C23 113.21(19)
O3 C21 C24 101.66(16)
C22 C21 C24 110.82(19)
C23 C21 C24 111.39(19)
C21 C22 H22A 109.5
C21 C22 H22B 109.5
H22A C22 H22B 109.5
C21 C22 H22C 109.5
H22A C22 H22C 109.5
H22B C22 H22C 109.5
C21 C23 H23A 109.5
C21 C23 H23B 109.5
H23A C23 H23B 109.5
C21 C23 H23C 109.5
H23A C23 H23C 109.5
H23B C23 H23C 109.5
C21 C24 H24A 109.5
C21 C24 H24B 109.5
H24A C24 H24B 109.5
C21 C24 H24C 109.5
H24A C24 H24C 109.5
H24B C24 H24C 109.5
O5 C25 H25A 109.5
O5 C25 H25B 109.5
H25A C25 H25B 109.5
O5 C25 H25C 109.5
H25A C25 H25C 109.5
H25B C25 H25C 109.5
C10 O3 C21 122.35(14)
C20 O5 C25 115.80(16)

loop_
_geom_bond_atom_site_label_1
_geom_bond_atom_site_label_2
_geom_bond_distance
Br1 C17 1.8992(17)
C1 O1 1.209(2)
C1 C9 1.467(2)
C1 C2 1.568(2)
C2 C10 1.536(2)
C2 C11 1.551(2)
C2 C3 1.551(2)
C3 C4 1.504(2)
C3 H3A 0.9900
C3 H3B 0.9900
C4 C9 1.387(2)
C4 C5 1.390(2)
C5 C6 1.383(3)
C5 H5 0.9500
C6 C7 1.391(3)
C6 H6 0.9500
C7 C8 1.385(3)
C7 H7 0.9500
C8 C9 1.391(3)
C8 H8 0.9500
C10 O2 1.199(2)
C10 O3 1.331(2)
C11 C12 1.516(2)
C11 C14 1.524(2)
C11 H11 1.0000
C12 C13 1.325(3)
C12 C20 1.494(3)
C13 H13A 0.9500
C13 H13B 0.9500
C14 C19 1.394(3)
C14 C15 1.395(2)
C15 C16 1.386(3)
C15 H15 0.9500
C16 C17 1.375(3)
C16 H16 0.9500
C17 C18 1.377(3)
C18 C19 1.387(3)
C18 H18 0.9500
C19 H19 0.9500
C20 O4 1.198(2)
C20 O5 1.339(2)
C21 O3 1.483(2)
C21 C22 1.514(3)
C21 C23 1.516(3)
C21 C24 1.517(3)
C22 H22A 0.9800
C22 H22B 0.9800
C22 H22C 0.9800
C23 H23A 0.9800
C23 H23B 0.9800
C23 H23C 0.9800
C24 H24A 0.9800
C24 H24B 0.9800
C24 H24C 0.9800
C25 O5 1.442(2)
C25 H25A 0.9800
C25 H25B 0.9800
C25 H25C 0.9800

loop_
_geom_torsion_atom_site_label_1
_geom_torsion_atom_site_label_2
_geom_torsion_atom_site_label_3
_geom_torsion_atom_site_label_4
_geom_torsion
O1 C1 C2 C10 65.4(2)
C9 C1 C2 C10 -113.53(15)
O1 C1 C2 C11 -50.5(2)
C9 C1 C2 C11 130.61(14)
O1 C1 C2 C3 -176.46(19)
C9 C1 C2 C3 4.60(18)
C10 C2 C3 C4 104.81(16)
C11 C2 C3 C4 -125.98(15)
C1 C2 C3 C4 -6.67(17)
C2 C3 C4 C9 6.96(19)
C2 C3 C4 C5 -174.64(16)
C9 C4 C5 C6 0.7(2)
C3 C4 C5 C6 -177.61(17)
C4 C5 C6 C7 1.0(3)
C5 C6 C7 C8 -1.9(3)
C6 C7 C8 C9 0.9(3)
C5 C4 C9 C8 -1.6(3)
C3 C4 C9 C8 176.93(16)
C5 C4 C9 C1 177.34(15)
C3 C4 C9 C1 -4.1(2)
C7 C8 C9 C4 0.8(3)
C7 C8 C9 C1 -177.97(18)
O1 C1 C9 C4 -179.4(2)
C2 C1 C9 C4 -0.5(2)
O1 C1 C9 C8 -0.5(3)
C2 C1 C9 C8 178.37(17)
C11 C2 C10 O2 19.7(2)
C3 C2 C10 O2 153.19(18)
C1 C2 C10 O2 -94.9(2)
C11 C2 C10 O3 -163.70(13)
C3 C2 C10 O3 -30.2(2)
C1 C2 C10 O3 81.64(17)
C10 C2 C11 C12 62.73(18)
C3 C2 C11 C12 -68.04(19)
C1 C2 C11 C12 174.58(13)
C10 C2 C11 C14 -168.46(14)
C3 C2 C11 C14 60.77(18)
C1 C2 C11 C14 -56.61(17)
C14 C11 C12 C13 -101.9(2)
C2 C11 C12 C13 27.0(3)
C14 C11 C12 C20 78.74(18)
C2 C11 C12 C20 -152.29(15)
C12 C11 C14 C19 -129.29(17)
C2 C11 C14 C19 100.14(19)
C12 C11 C14 C15 51.9(2)
C2 C11 C14 C15 -78.70(19)
C19 C14 C15 C16 -3.1(3)
C11 C14 C15 C16 175.74(17)
C14 C15 C16 C17 1.9(3)
C15 C16 C17 C18 0.7(3)
C15 C16 C17 Br1 179.57(15)
C16 C17 C18 C19 -2.0(3)
Br1 C17 C18 C19 179.23(16)
C17 C18 C19 C14 0.6(3)
C15 C14 C19 C18 1.9(3)
C11 C14 C19 C18 -177.02(17)
C13 C12 C20 O4 -174.4(2)
C11 C12 C20 O4 5.0(3)
C13 C12 C20 O5 5.2(3)
C11 C12 C20 O5 -175.47(15)
O2 C10 O3 C21 -0.3(3)
C2 C10 O3 C21 -176.76(15)
C22 C21 O3 C10 -62.8(2)
C23 C21 O3 C10 61.9(2)
C24 C21 O3 C10 179.91(17)
O4 C20 O5 C25 7.4(3)
C12 C20 O5 C25 -172.18(15)
